data_2021959
loop_
_publ_author_name
'Xu, Zhong-Xuan'
'Chen, Guo-Guo'
'Li, Li-Feng'

_publ_section_title
;
 Temperature-induced solid-to-solid transformation in helical homochiral
 coordination polymers
;
_journal_coeditor_code JX3053
_journal_issue 2
_journal_name_full 'Acta Crystallographica Section C'
_journal_page_first
;
;
_journal_paper_doi 10.1107/S2053229620000182
_journal_volume 76
_journal_year 2020
_chemical_absolute_configuration rm
_chemical_formula_iupac '[Zn (C10 H8 O5) (C14 H14 N4)], H2 O'
_chemical_formula_moiety 'C24 H22 N4 O5 Zn, H2 O'
_chemical_formula_sum 'C24 H24 N4 O6 Zn'
_chemical_formula_weight 529.84
_chemical_name_systematic
'Poly[[[\m-1,3-bis(2-methyl-1<i>H</i>-imidazol-1-yl)benzene][\m-(<i>R</i>)-4-(1-carboxylatoethoxy)benzoato]zinc(II)] monohydrate]'
_space_group_crystal_system monoclinic
_space_group_IT_number 4
_space_group_name_Hall 'P 2yb'
_space_group_name_H-M_alt 'P 1 21 1'
_atom_sites_solution_hydrogens mixed
_atom_sites_solution_primary dual
_audit_creation_method
;
Olex2 1.2
(compiled 2018.05.29 svn.r3508 for OlexSys, GUI svn.r5506)
;
_cell_angle_alpha 90
_cell_angle_beta 104.509(7)
_cell_angle_gamma 90
_cell_formula_units_Z 2
_cell_length_a 8.2888(5)
_cell_length_b 14.3618(7)
_cell_length_c 10.2195(7)
_cell_measurement_reflns_used 7886
_cell_measurement_temperature 293(2)
_cell_measurement_theta_max 30.1580
_cell_measurement_theta_min 3.9190
_cell_volume 1177.75(13)
_computing_cell_refinement
;
CrysAlis PRO (Rigaku OD, 2015)
;
_computing_data_collection
;
CrysAlis PRO (Rigaku OD, 2015)
;
_computing_data_reduction
;
CrysAlis PRO (Rigaku OD, 2015)
;
_computing_molecular_graphics
;
OLEX2 (Dolomanov <i>et al.</i>, 2009)
;
_computing_publication_material
;
OLEX2 (Dolomanov <i>et al.</i>, 2009)
;
_computing_structure_refinement
;
ShelXL (Sheldrick, 2015)
;
_computing_structure_solution
;
SHELXT (Sheldrick, 2015)
;
_diffrn_ambient_temperature 293(2)
_diffrn_detector 'CCD plate'
_diffrn_measured_fraction_theta_full 0.996
_diffrn_measured_fraction_theta_max 0.917
_diffrn_measurement_device 'four-circle diffractometer'
_diffrn_measurement_device_type 'Rigaku XtaLAB Pro (Kappa single)'
_diffrn_measurement_method '\w scans'
_diffrn_radiation_monochromator graphite
_diffrn_radiation_probe x-ray
_diffrn_radiation_type MoK\a
_diffrn_radiation_wavelength 0.71073
_diffrn_reflns_av_R_equivalents 0.0468
_diffrn_reflns_av_unetI/netI 0.0449
_diffrn_reflns_limit_h_max 11
_diffrn_reflns_limit_h_min -10
_diffrn_reflns_limit_k_max 20
_diffrn_reflns_limit_k_min -19
_diffrn_reflns_limit_l_max 14
_diffrn_reflns_limit_l_min -14
_diffrn_reflns_number 20401
_diffrn_reflns_theta_full 25.242
_diffrn_reflns_theta_max 30.351
_diffrn_reflns_theta_min 3.648
_diffrn_source 'fine-focus sealed X-ray tube'
_exptl_absorpt_coefficient_mu 1.091
_exptl_absorpt_correction_T_max 1.00000
_exptl_absorpt_correction_T_min 0.56473
_exptl_absorpt_correction_type multi-scan
_exptl_absorpt_process_details
;
(CrysAlis PRO; Rigaku OD, 2015)
;
_exptl_crystal_colour 'clear light colourless'
_exptl_crystal_density_diffrn 1.494
_exptl_crystal_description block
_exptl_crystal_F_000 548
_exptl_crystal_size_max 0.3
_exptl_crystal_size_mid 0.1
_exptl_crystal_size_min 0.1
_refine_diff_density_max 0.311
_refine_diff_density_min -0.264
_refine_ls_abs_structure_details
;
Flack <i>x</i> determined using 2451 quotients [(I+)-(I-)]/[(I+)+(I-)]
(Parsons <i>et al.</i>,  2013)
;
_refine_ls_abs_structure_Flack -0.008(6)
_refine_ls_extinction_method none
_refine_ls_goodness_of_fit_ref 1.024
_refine_ls_hydrogen_treatment constr
_refine_ls_matrix_type full
_refine_ls_number_parameters 322
_refine_ls_number_reflns 6215
_refine_ls_number_restraints 7
_refine_ls_restrained_S_all 1.024
_refine_ls_R_factor_all 0.0341
_refine_ls_R_factor_gt 0.0299
_refine_ls_shift/su_max 0.001
_refine_ls_shift/su_mean 0.000
_refine_ls_structure_factor_coef Fsqd
_refine_ls_weighting_details 'w=1/[\s^2^(Fo^2^)+(0.0425P)^2^] where P=(Fo^2^+2Fc^2^)/3'
_refine_ls_weighting_scheme calc
_refine_ls_wR_factor_gt 0.0734
_refine_ls_wR_factor_ref 0.0752
_reflns_number_gt 5710
_reflns_number_total 6215
_reflns_threshold_expression 'I > 2\s(I)'
_cod_data_source_file jx3053sup1.cif
_cod_data_source_block 1-D
_cod_original_sg_symbol_H-M 'P 21'
_cod_database_code 2021959
_shelx_space_group_comment
;
The symmetry employed for this shelxl refinement is uniquely defined
by the following loop, which should always be used as a source of
symmetry information in preference to the above space-group names.
They are only intended as comments.
;
_shelx_estimated_absorpt_t_min 0.736
_shelx_estimated_absorpt_t_max 0.899

loop_
_space_group_symop_operation_xyz
'x, y, z'
'-x, y+1/2, -z'

loop_
_atom_site_type_symbol
_atom_site_label
_atom_site_fract_x
_atom_site_fract_y
_atom_site_fract_z
_atom_site_U_iso_or_equiv
_atom_site_adp_type
_atom_site_calc_flag
_atom_site_occupancy
Zn Zn1 0.48210(3) 0.25388(2) 0.40070(3) 0.02549(9) Uani d 1
O O4 0.6728(3) 0.32335(18) 0.5087(2) 0.0395(5) Uani d 1
O O3 1.3248(3) 0.52356(16) 0.8448(2) 0.0360(5) Uani d 1
N N3 -0.2466(3) 0.69014(17) 0.2870(2) 0.0282(5) Uani d 1
N N4 -0.3904(3) 0.72439(16) 0.4348(2) 0.0280(5) Uani d 1
N N2 0.1492(3) 0.45794(15) 0.2070(2) 0.0251(4) Uani d 1
O O5 0.7799(3) 0.3663(2) 0.3387(2) 0.0471(6) Uani d 1
C C13 0.3027(4) 0.43201(19) 0.2812(3) 0.0257(5) Uani d 1
N N1 0.3161(3) 0.33939(16) 0.2778(2) 0.0270(4) Uani d 1
O O1 1.4270(3) 0.65166(17) 0.6879(3) 0.0466(6) Uani d 1
C C23 -0.2456(3) 0.69088(18) 0.4200(3) 0.0264(5) Uani d 1
C C24 -0.1004(4) 0.6625(2) 0.5301(3) 0.0336(6) Uani d 1
H H24A -0.105936 0.596754 0.545773 0.050 Uiso calc 1
H H24B -0.102197 0.695690 0.611273 0.050 Uiso calc 1
H H24C 0.000713 0.676533 0.504603 0.050 Uiso calc 1
C C11 0.1666(4) 0.3063(2) 0.1986(3) 0.0315(6) Uani d 1
H H11 0.141426 0.243993 0.178181 0.038 Uiso calc 1
C C18 -0.0484(4) 0.7288(2) 0.1570(3) 0.0339(6) Uani d 1
H H18 -0.093177 0.788473 0.145326 0.041 Uiso calc 1
C C17 -0.1115(3) 0.66354(19) 0.2299(3) 0.0267(5) Uani d 1
C C2 1.4930(3) 0.5178(2) 0.8321(3) 0.0337(6) Uani d 1
H H2 1.507562 0.458284 0.789534 0.040 Uiso calc 1
C C7 0.9292(3) 0.40301(18) 0.5622(3) 0.0253(5) Uani d 1
C C12 0.0626(4) 0.3791(2) 0.1555(3) 0.0316(6) Uani d 1
H H12 -0.045915 0.376219 0.101631 0.038 Uiso calc 1
C C14 0.4316(4) 0.4990(2) 0.3534(3) 0.0380(6) Uani d 1
H H14A 0.498175 0.518811 0.294083 0.057 Uiso calc 1
H H14B 0.501453 0.469229 0.431387 0.057 Uiso calc 1
H H14C 0.378152 0.552014 0.381374 0.057 Uiso calc 1
C C10 0.7850(3) 0.36077(19) 0.4601(3) 0.0282(5) Uani d 1
C C20 0.1485(4) 0.6159(2) 0.1176(3) 0.0323(6) Uani d 1
H H20 0.236191 0.599851 0.080312 0.039 Uiso calc 1
O O2 1.6854(4) 0.6042(2) 0.7453(5) 0.0829(13) Uani d 1
C C9 1.0445(4) 0.4788(2) 0.7759(3) 0.0307(6) Uani d 1
H H9 1.030131 0.503423 0.856422 0.037 Uiso calc 1
C C19 0.0830(4) 0.7047(2) 0.1008(3) 0.0365(6) Uani d 1
H H19 0.126461 0.748535 0.052066 0.044 Uiso calc 1
O O1W 0.6795(5) 0.2592(4) 0.0988(3) 0.0862(11) Uani d 1
H H1WA 0.653189 0.212249 0.139562 0.129 Uiso d 1
H H1WB 0.692369 0.303019 0.156429 0.129 Uiso d 1
C C6 1.0826(3) 0.4112(2) 0.5316(3) 0.0285(5) Uani d 1
H H6 1.094798 0.390170 0.448530 0.034 Uiso calc 1
C C4 1.1997(3) 0.48401(19) 0.7463(3) 0.0278(5) Uani d 1
C C15 0.0830(3) 0.55071(19) 0.1904(3) 0.0256(5) Uani d 1
C C1 1.5380(4) 0.5968(2) 0.7475(4) 0.0384(7) Uani d 1
C C16 -0.0486(3) 0.57310(19) 0.2467(3) 0.0265(5) Uani d 1
H H16 -0.093230 0.528956 0.294219 0.032 Uiso calc 1
C C5 1.2188(3) 0.4505(2) 0.6238(3) 0.0314(6) Uani d 1
H H5 1.321703 0.454171 0.603164 0.038 Uiso calc 1
C C22 -0.4852(3) 0.7468(3) 0.3061(3) 0.0329(6) Uani d 1
H H22 -0.592149 0.771699 0.286040 0.039 Uiso calc 1
C C8 0.9124(3) 0.4371(2) 0.6857(3) 0.0298(5) Uani d 1
H H8 0.810467 0.431657 0.707636 0.036 Uiso calc 1
C C21 -0.3973(4) 0.7267(2) 0.2145(3) 0.0351(6) Uani d 1
H H21 -0.431254 0.735679 0.121465 0.042 Uiso calc 1
C C3 1.6031(6) 0.5184(4) 0.9750(4) 0.0698(13) Uani d 1
H H3A 1.576314 0.571478 1.022691 0.105 Uiso calc 1
H H3B 1.717888 0.521691 0.972223 0.105 Uiso calc 1
H H3C 1.584916 0.462461 1.020711 0.105 Uiso calc 1

loop_
_atom_site_aniso_label
_atom_site_aniso_U_11
_atom_site_aniso_U_22
_atom_site_aniso_U_33
_atom_site_aniso_U_12
_atom_site_aniso_U_13
_atom_site_aniso_U_23
Zn1 0.02078(13) 0.02224(13) 0.03327(14) -0.00144(13) 0.00644(9) 0.00090(14)
O4 0.0294(10) 0.0448(12) 0.0421(11) -0.0168(9) 0.0050(8) 0.0003(10)
O3 0.0297(10) 0.0430(12) 0.0340(10) -0.0133(9) 0.0055(8) -0.0076(9)
N3 0.0301(11) 0.0247(11) 0.0299(11) 0.0076(9) 0.0075(9) 0.0000(9)
N4 0.0256(10) 0.0261(10) 0.0321(11) 0.0045(8) 0.0068(8) -0.0020(8)
N2 0.0229(10) 0.0233(11) 0.0295(10) 0.0038(8) 0.0071(8) -0.0007(8)
O5 0.0390(12) 0.0668(17) 0.0342(11) -0.0156(12) 0.0070(9) -0.0086(11)
C13 0.0266(13) 0.0222(12) 0.0296(12) 0.0028(10) 0.0095(10) 0.0015(10)
N1 0.0278(11) 0.0216(11) 0.0315(11) 0.0019(8) 0.0075(9) -0.0007(8)
O1 0.0463(13) 0.0352(12) 0.0594(14) -0.0052(10) 0.0154(11) 0.0106(10)
C23 0.0268(12) 0.0201(11) 0.0324(12) 0.0023(10) 0.0078(10) -0.0014(10)
C24 0.0326(14) 0.0352(15) 0.0328(13) 0.0116(12) 0.0078(11) 0.0044(11)
C11 0.0324(14) 0.0248(13) 0.0339(13) 0.0003(11) 0.0021(11) -0.0056(10)
C18 0.0390(14) 0.0246(14) 0.0378(14) 0.0055(10) 0.0087(11) 0.0038(10)
C17 0.0277(12) 0.0248(12) 0.0265(12) 0.0052(10) 0.0049(10) -0.0019(9)
C2 0.0249(13) 0.0271(13) 0.0448(15) -0.0048(11) 0.0005(11) -0.0041(12)
C7 0.0239(12) 0.0206(11) 0.0310(12) -0.0032(9) 0.0061(10) 0.0011(9)
C12 0.0297(14) 0.0273(13) 0.0336(14) 0.0011(11) 0.0004(11) -0.0040(11)
C14 0.0308(14) 0.0286(14) 0.0496(16) -0.0036(12) 0.0010(13) 0.0005(13)
C10 0.0206(11) 0.0256(13) 0.0370(14) -0.0044(10) 0.0048(10) -0.0015(10)
C20 0.0318(13) 0.0352(15) 0.0322(13) 0.0044(11) 0.0123(10) 0.0046(11)
O2 0.0458(17) 0.058(2) 0.160(4) -0.0007(15) 0.053(2) 0.008(2)
C9 0.0307(13) 0.0320(15) 0.0304(13) -0.0049(12) 0.0096(11) -0.0022(11)
C19 0.0373(15) 0.0343(16) 0.0395(15) 0.0017(13) 0.0127(12) 0.0126(12)
O1W 0.111(3) 0.106(3) 0.0530(15) -0.040(3) 0.0407(17) -0.025(2)
C6 0.0290(13) 0.0297(13) 0.0283(12) -0.0026(11) 0.0100(10) -0.0037(10)
C4 0.0279(13) 0.0235(12) 0.0311(12) -0.0054(10) 0.0056(10) 0.0004(10)
C15 0.0255(12) 0.0230(12) 0.0266(11) 0.0029(10) 0.0032(9) -0.0006(9)
C1 0.0366(15) 0.0267(14) 0.0553(18) -0.0062(12) 0.0177(13) -0.0064(13)
C16 0.0305(13) 0.0213(12) 0.0281(12) 0.0025(11) 0.0081(10) 0.0020(10)
C5 0.0233(12) 0.0370(15) 0.0352(13) -0.0066(11) 0.0096(10) -0.0023(11)
C22 0.0275(11) 0.0315(14) 0.0364(12) 0.0083(13) 0.0021(9) -0.0041(14)
C8 0.0245(12) 0.0313(13) 0.0360(13) -0.0036(11) 0.0121(10) -0.0016(11)
C21 0.0340(13) 0.0368(16) 0.0317(13) 0.0119(11) 0.0030(10) 0.0013(10)
C3 0.053(2) 0.089(4) 0.051(2) -0.001(2) -0.0168(18) -0.001(2)

loop_
_atom_type_symbol
_atom_type_description
_atom_type_scat_dispersion_real
_atom_type_scat_dispersion_imag
_atom_type_scat_source
C C 0.0033 0.0016 'International Tables Vol C Tables 4.2.6.8 and 6.1.1.4'
H H 0.0000 0.0000 'International Tables Vol C Tables 4.2.6.8 and 6.1.1.4'
N N 0.0061 0.0033 'International Tables Vol C Tables 4.2.6.8 and 6.1.1.4'
O O 0.0106 0.0060 'International Tables Vol C Tables 4.2.6.8 and 6.1.1.4'
Zn Zn 0.2839 1.4301 'International Tables Vol C Tables 4.2.6.8 and 6.1.1.4'

loop_
_geom_angle_atom_site_label_1
_geom_angle_atom_site_label_2
_geom_angle_atom_site_label_3
_geom_angle_site_symmetry_1
_geom_angle_site_symmetry_3
_geom_angle
O4 Zn1 N4 . 2_546 93.20(9)
O4 Zn1 N1 . . 111.52(10)
O4 Zn1 O1 . 2_746 106.91(10)
N1 Zn1 N4 . 2_546 107.39(9)
O1 Zn1 N4 2_746 2_546 119.00(10)
O1 Zn1 N1 2_746 . 116.39(10)
C10 O4 Zn1 . . 124.0(2)
C4 O3 C2 . . 118.8(2)
C23 N3 C17 . . 126.8(2)
C23 N3 C21 . . 108.1(2)
C21 N3 C17 . . 125.0(2)
C23 N4 Zn1 . 2_556 133.93(19)
C23 N4 C22 . . 106.7(2)
C22 N4 Zn1 . 2_556 119.27(18)
C13 N2 C12 . . 108.3(2)
C13 N2 C15 . . 126.7(2)
C12 N2 C15 . . 124.9(2)
N2 C13 C14 . . 123.7(3)
N1 C13 N2 . . 109.3(2)
N1 C13 C14 . . 127.0(3)
C13 N1 Zn1 . . 129.42(19)
C13 N1 C11 . . 106.8(2)
C11 N1 Zn1 . . 121.54(18)
C1 O1 Zn1 . 2_756 112.0(2)
N3 C23 C24 . . 123.9(2)
N4 C23 N3 . . 109.6(2)
N4 C23 C24 . . 126.4(2)
C23 C24 H24A . . 109.5
C23 C24 H24B . . 109.5
C23 C24 H24C . . 109.5
H24A C24 H24B . . 109.5
H24A C24 H24C . . 109.5
H24B C24 H24C . . 109.5
N1 C11 H11 . . 125.4
C12 C11 N1 . . 109.1(2)
C12 C11 H11 . . 125.4
C17 C18 H18 . . 120.2
C17 C18 C19 . . 119.6(3)
C19 C18 H18 . . 120.2
C18 C17 N3 . . 118.5(2)
C18 C17 C16 . . 121.3(2)
C16 C17 N3 . . 120.2(2)
O3 C2 H2 . . 108.7
O3 C2 C1 . . 112.9(2)
O3 C2 C3 . . 106.1(3)
C1 C2 H2 . . 108.7
C3 C2 H2 . . 108.7
C3 C2 C1 . . 111.5(3)
C6 C7 C10 . . 119.4(2)
C6 C7 C8 . . 118.7(2)
C8 C7 C10 . . 121.9(2)
N2 C12 H12 . . 126.8
C11 C12 N2 . . 106.4(2)
C11 C12 H12 . . 126.8
C13 C14 H14A . . 109.5
C13 C14 H14B . . 109.5
C13 C14 H14C . . 109.5
H14A C14 H14B . . 109.5
H14A C14 H14C . . 109.5
H14B C14 H14C . . 109.5
O4 C10 C7 . . 115.5(2)
O5 C10 O4 . . 125.0(3)
O5 C10 C7 . . 119.5(2)
C19 C20 H20 . . 120.2
C19 C20 C15 . . 119.7(2)
C15 C20 H20 . . 120.2
C4 C9 H9 . . 120.0
C8 C9 H9 . . 120.0
C8 C9 C4 . . 119.9(3)
C18 C19 H19 . . 119.9
C20 C19 C18 . . 120.1(3)
C20 C19 H19 . . 119.9
H1WA O1W H1WB . . 104.5
C7 C6 H6 . . 119.5
C7 C6 C5 . . 120.9(2)
C5 C6 H6 . . 119.5
O3 C4 C9 . . 115.5(2)
O3 C4 C5 . . 124.7(2)
C5 C4 C9 . . 119.8(3)
C20 C15 N2 . . 120.1(2)
C20 C15 C16 . . 121.2(3)
C16 C15 N2 . . 118.8(2)
O1 C1 C2 . . 119.3(3)
O2 C1 O1 . . 123.4(3)
O2 C1 C2 . . 117.3(3)
C17 C16 H16 . . 120.9
C15 C16 C17 . . 118.1(2)
C15 C16 H16 . . 120.9
C6 C5 H5 . . 120.2
C4 C5 C6 . . 119.6(2)
C4 C5 H5 . . 120.2
N4 C22 H22 . . 125.3
C21 C22 N4 . . 109.3(2)
C21 C22 H22 . . 125.3
C7 C8 H8 . . 119.5
C9 C8 C7 . . 121.0(2)
C9 C8 H8 . . 119.5
N3 C21 H21 . . 126.9
C22 C21 N3 . . 106.3(2)
C22 C21 H21 . . 126.9
C2 C3 H3A . . 109.5
C2 C3 H3B . . 109.5
C2 C3 H3C . . 109.5
H3A C3 H3B . . 109.5
H3A C3 H3C . . 109.5
H3B C3 H3C . . 109.5

loop_
_geom_bond_atom_site_label_1
_geom_bond_atom_site_label_2
_geom_bond_site_symmetry_2
_geom_bond_distance
Zn1 O4 . 1.959(2)
Zn1 N4 2_546 2.055(2)
Zn1 N1 . 2.028(2)
Zn1 O1 2_746 1.971(2)
O4 C10 . 1.278(4)
O3 C2 . 1.435(4)
O3 C4 . 1.374(3)
N3 C23 . 1.358(4)
N3 C17 . 1.438(3)
N3 C21 . 1.386(4)
N4 C23 . 1.336(4)
N4 C22 . 1.391(3)
N2 C13 . 1.360(4)
N2 C12 . 1.373(4)
N2 C15 . 1.435(3)
O5 C10 . 1.234(4)
C13 N1 . 1.336(4)
C13 C14 . 1.488(4)
N1 C11 . 1.384(4)
O1 C1 . 1.249(4)
C23 C24 . 1.484(4)
C24 H24A . 0.9600
C24 H24B . 0.9600
C24 H24C . 0.9600
C11 H11 . 0.9300
C11 C12 . 1.357(4)
C18 H18 . 0.9300
C18 C17 . 1.378(4)
C18 C19 . 1.396(4)
C17 C16 . 1.394(4)
C2 H2 . 0.9800
C2 C1 . 1.528(4)
C2 C3 . 1.516(5)
C7 C10 . 1.503(4)
C7 C6 . 1.388(4)
C7 C8 . 1.393(4)
C12 H12 . 0.9300
C14 H14A . 0.9600
C14 H14B . 0.9600
C14 H14C . 0.9600
C20 H20 . 0.9300
C20 C19 . 1.379(4)
C20 C15 . 1.389(4)
O2 C1 . 1.232(4)
C9 H9 . 0.9300
C9 C4 . 1.396(4)
C9 C8 . 1.379(4)
C19 H19 . 0.9300
O1W H1WA . 0.8501
O1W H1WB . 0.8499
C6 H6 . 0.9300
C6 C5 . 1.395(4)
C4 C5 . 1.387(4)
C15 C16 . 1.392(4)
C16 H16 . 0.9300
C5 H5 . 0.9300
C22 H22 . 0.9300
C22 C21 . 1.353(4)
C8 H8 . 0.9300
C21 H21 . 0.9300
C3 H3A . 0.9600
C3 H3B . 0.9600
C3 H3C . 0.9600

_cod_database_fobs_code 2021959
